data_4127542
loop_
_publ_author_name
'Song, Fangyuan'
'Al-Ameed, Karrar'
'Schilling, Mauro'
'Fox, Thomas'
'Luber, Sandra'
'Patzke, Greta R.'

_publ_section_title
;
 Mechanistically Driven Control over Cubane Oxo Cluster Catalysts.
;
_journal_issue 22
_journal_name_full 'Journal of the American Chemical Society'
_journal_page_first 8846
_journal_page_last 8857
_journal_paper_doi 10.1021/jacs.9b01356
_journal_volume 141
_journal_year 2019
_chemical_formula_moiety 'C50 H45 N8 Ni4 O14, 11(H2 O), N O3'
_chemical_formula_sum 'C50 H67 N9 Ni4 O28'
_chemical_formula_weight 1476.96
_space_group_crystal_system monoclinic
_space_group_IT_number 14
_space_group_name_Hall '-P 2ybc'
_space_group_name_H-M_alt 'P 1 21/c 1'
_symmetry_space_group_name_Hall '-P 2ybc'
_symmetry_space_group_name_H-M 'P 1 21/c 1'
_atom_sites_solution_hydrogens mixed
_atom_sites_solution_primary dual
_audit_creation_date 2018-08-14
_audit_creation_method
;
Olex2 1.2
(compiled 2018.05.29 svn.r3508 for OlexSys, GUI svn.r5506)
;
_cell_angle_alpha 90
_cell_angle_beta 99.884(3)
_cell_angle_gamma 90
_cell_formula_units_Z 4
_cell_length_a 11.9474(3)
_cell_length_b 23.7932(7)
_cell_length_c 21.4982(6)
_cell_measurement_reflns_used 21428
_cell_measurement_temperature 183.00(10)
_cell_measurement_theta_max 29.0820
_cell_measurement_theta_min 2.4600
_cell_volume 6020.5(3)
_computing_cell_refinement 'CrysAlisPro 1.171.39.9b (Rigaku OD, 2015)'
_computing_data_collection 'CrysAlisPro 1.171.39.9b (Rigaku OD, 2015)'
_computing_data_reduction 'CrysAlisPro 1.171.39.9b (Rigaku OD, 2015)'
_computing_molecular_graphics 'Olex2 (Dolomanov et al., 2009)'
_computing_publication_material 'Olex2 (Dolomanov et al., 2009)'
_computing_structure_refinement 'ShelXL (Sheldrick, 2015)'
_computing_structure_solution 'ShelXT (Sheldrick, 2015)'
_diffrn_ambient_environment N~2~
_diffrn_ambient_temperature 183.00(10)
_diffrn_detector 'CCD plate'
_diffrn_detector_type 'Pilatus 200K'
_diffrn_measured_fraction_theta_full 0.999
_diffrn_measured_fraction_theta_max 0.997
_diffrn_measurement_details
;
List of Runs (angles in degrees, time in seconds):

  # Type    Start    End  Width  t~exp~   \w     \q     \k     \f   Frames
--------------------------------------------------------------------------
  1  \w     -6.00  91.00   0.50   90.00    --   11.45  38.00-180.00  194
  2  \w     38.00  92.00   0.50   90.00    --   11.45 178.00 -90.00  108
  3  \w    -27.00  23.00   0.50   90.00    --  -12.39 -99.00-120.00  100
  4  \w    -27.00  23.00   0.50   90.00    --  -12.39 -99.00 -30.00  100
  5  \w      6.00  63.00   0.50   90.00    --  -12.39  19.00 120.00  114
  6  \w    -30.00  57.00   0.50   90.00    --  -12.39  57.00-180.00  174
;
_diffrn_measurement_device 'four-circle diffractometer'
_diffrn_measurement_device_type 'XtaLAB Synergy, Dualflex, Pilatus 200K'
_diffrn_measurement_method '\w scans'
_diffrn_orient_matrix_type 'CrysAlisPro convention (1999,Acta A55,543-557)'
_diffrn_orient_matrix_UB_11 -0.0084454000
_diffrn_orient_matrix_UB_12 -0.0295133000
_diffrn_orient_matrix_UB_13 -0.0014846000
_diffrn_orient_matrix_UB_21 -0.0229491000
_diffrn_orient_matrix_UB_22 0.0021747000
_diffrn_orient_matrix_UB_23 -0.0325965000
_diffrn_orient_matrix_UB_31 0.0550846000
_diffrn_orient_matrix_UB_32 -0.0036112000
_diffrn_orient_matrix_UB_33 -0.0075192000
_diffrn_radiation_monochromator mirror
_diffrn_radiation_probe x-ray
_diffrn_radiation_type MoK\a
_diffrn_radiation_wavelength 0.71073
_diffrn_reflns_av_R_equivalents 0.0461
_diffrn_reflns_av_unetI/netI 0.0398
_diffrn_reflns_Laue_measured_fraction_full 0.999
_diffrn_reflns_Laue_measured_fraction_max 0.997
_diffrn_reflns_limit_h_max 15
_diffrn_reflns_limit_h_min -16
_diffrn_reflns_limit_k_max 32
_diffrn_reflns_limit_k_min -32
_diffrn_reflns_limit_l_max 29
_diffrn_reflns_limit_l_min -29
_diffrn_reflns_number 73358
_diffrn_reflns_point_group_measured_fraction_full 0.999
_diffrn_reflns_point_group_measured_fraction_max 0.997
_diffrn_reflns_theta_full 25.242
_diffrn_reflns_theta_max 29.130
_diffrn_reflns_theta_min 2.020
_diffrn_source 'micro-focus sealed X-ray tube'
_diffrn_source_type 'PhotonJet (Mo) X-ray Source'
_exptl_absorpt_coefficient_mu 1.328
_exptl_absorpt_correction_T_max 1.000
_exptl_absorpt_correction_T_min 0.763
_exptl_absorpt_correction_type gaussian
_exptl_absorpt_process_details
;
CrysAlisPro 1.171.39.9b (Rigaku Oxford Diffraction, 2015)
Numerical absorption correction based on gaussian integration over
            a multifaceted crystal model
Empirical absorption correction using spherical harmonics,
 implemented in SCALE3 ABSPACK scaling algorithm.
;
_exptl_crystal_colour 'metallic greenish green'
_exptl_crystal_colour_lustre metallic
_exptl_crystal_colour_modifier greenish
_exptl_crystal_colour_primary green
_exptl_crystal_density_diffrn 1.629
_exptl_crystal_description prism
_exptl_crystal_F_000 3064
_exptl_crystal_size_max 0.265
_exptl_crystal_size_mid 0.043
_exptl_crystal_size_min 0.029
_refine_diff_density_max 1.305
_refine_diff_density_min -0.716
_refine_diff_density_rms 0.079
_refine_ls_extinction_method none
_refine_ls_goodness_of_fit_ref 1.027
_refine_ls_hydrogen_treatment mixed
_refine_ls_matrix_type full
_refine_ls_number_parameters 892
_refine_ls_number_reflns 16171
_refine_ls_number_restraints 2
_refine_ls_restrained_S_all 1.027
_refine_ls_R_factor_all 0.0567
_refine_ls_R_factor_gt 0.0382
_refine_ls_shift/su_max 0.001
_refine_ls_shift/su_mean 0.000
_refine_ls_structure_factor_coef Fsqd
_refine_ls_weighting_details 'w=1/[\s^2^(Fo^2^)+(0.0459P)^2^+4.9179P] where P=(Fo^2^+2Fc^2^)/3'
_refine_ls_weighting_scheme calc
_refine_ls_wR_factor_gt 0.0911
_refine_ls_wR_factor_ref 0.0979
_reflns_Friedel_coverage 0.000
_reflns_number_gt 12632
_reflns_number_total 16171
_reflns_threshold_expression 'I > 2\s(I)'
_cod_data_source_file ja9b01356_si_002.cif
_cod_data_source_block 1891383(2-u-OAc-Ni4-NO3final)
_cod_database_code 4127542
_shelx_shelxl_version_number 2018/3
_chemical_oxdiff_formula 'C50 H67 N9 Ni4 O28'
_shelx_space_group_comment
;
The symmetry employed for this shelxl refinement is uniquely defined
by the following loop, which should always be used as a source of
symmetry information in preference to the above space-group names.
They are only intended as comments.
;
_reflns_odcompleteness_completeness 99.70
_reflns_odcompleteness_iscentric 1
_reflns_odcompleteness_theta 29.07
_olex2_refinement_description
;
1. Fixed Uiso
 At 1.2 times of:
  All C(H) groups
 At 1.5 times of:
  All C(H,H,H) groups
2. Restrained distances
 O21-H21B
 0.85 with sigma of 0.02
 O19-H19B
 0.87 with sigma of 0.02
3.a Free rotating group:
 O15(H15A,H15B), O17(H17A), O18(H18A,H18B), O16(H16A,H16B), O25(H25A,H25B),
 O22(H22A,H22B), O20(H20A,H20B), O23(H23A,H23B), O21(H21A,H21B), O24(H24A,H24B),
  O19(H19A)
3.b Aromatic/amide H refined with riding coordinates:
 C26(H26), C4(H4), C30(H30), C34(H34), C33(H33), C11(H11), C35(H35), C25(H25),
 C37(H37), C23(H23), C8(H8A), C19(H19), C10(H10), C24(H24), C1(H1), C2(H2),
 C22(H22), C3(H3), C44(H44), C9(H9), C41(H41), C32(H32), C21(H21), C20(H20),
 C15(H15), C36(H36), C12(H12), C43(H43), C31(H31), C14(H14), C42(H42), C13(H13)
3.c Idealised Me refined as rotating group:
 C50(H50A,H50B,H50C), C48(H48A,H48B,H48C), C46(H46A,H46B,H46C)
3.d Idealised tetrahedral OH refined as rotating group:
 O6(H6), O7(H7), O5(H5), O8(H8)
;
_olex2_submission_special_instructions 'No special instructions were received'
_oxdiff_exptl_absorpt_empirical_details
;
Empirical correction (ABSPACK) includes:
- Absorption correction using spherical harmonics
- Frame scaling
;
_oxdiff_exptl_absorpt_empirical_full_max 1.297
_oxdiff_exptl_absorpt_empirical_full_min 0.823

loop_
_space_group_symop_operation_xyz
'x, y, z'
'-x, y+1/2, -z+1/2'
'-x, -y, -z'
'x, -y-1/2, z-1/2'

loop_
_atom_site_label
_atom_site_type_symbol
_atom_site_fract_x
_atom_site_fract_y
_atom_site_fract_z
_atom_site_U_iso_or_equiv
_atom_site_adp_type
_atom_site_occupancy
_atom_site_site_symmetry_order
_atom_site_calc_flag
_atom_site_refinement_flags_posn
Ni1 Ni 0.53749(2) 0.26471(2) 0.45920(2) 0.01632(6) Uani 1 1 d .
Ni3 Ni 0.69539(2) 0.25337(2) 0.59503(2) 0.01563(6) Uani 1 1 d .
Ni4 Ni 0.74441(2) 0.35116(2) 0.51129(2) 0.01677(6) Uani 1 1 d .
Ni2 Ni 0.77419(2) 0.22602(2) 0.46116(2) 0.01812(7) Uani 1 1 d .
O1 O 0.64324(11) 0.20912(6) 0.51189(7) 0.0161(3) Uani 1 1 d .
O2 O 0.68729(12) 0.29857(6) 0.43521(7) 0.0173(3) Uani 1 1 d .
O3 O 0.60535(11) 0.31749(6) 0.53934(7) 0.0153(3) Uani 1 1 d .
O4 O 0.82199(11) 0.27572(6) 0.54718(7) 0.0168(3) Uani 1 1 d .
O14 O 0.69315(12) 0.18329(7) 0.38607(7) 0.0223(3) Uani 1 1 d .
O6 O 0.64911(13) 0.30071(7) 0.32455(7) 0.0233(3) Uani 1 1 d .
H6 H 0.579977 0.308543 0.322298 0.057(11) Uiso 1 1 calc GR
O7 O 0.46477(13) 0.38492(7) 0.53916(7) 0.0216(3) Uani 1 1 d .
H7 H 0.444468 0.369701 0.503761 0.042(9) Uiso 1 1 calc GR
O13 O 0.51394(12) 0.21547(7) 0.38147(7) 0.0218(3) Uani 1 1 d .
O10 O 0.88944(13) 0.16885(7) 0.50176(8) 0.0254(3) Uani 1 1 d .
O5 O 0.58782(12) 0.11836(7) 0.47721(7) 0.0211(3) Uani 1 1 d .
H5 H 0.654052 0.109597 0.472674 0.035(8) Uiso 1 1 calc GR
O9 O 0.42465(13) 0.32586(7) 0.42974(7) 0.0227(3) Uani 1 1 d .
O8 O 0.99658(13) 0.23881(7) 0.59334(8) 0.0252(3) Uani 1 1 d .
H8 H 0.970364 0.213867 0.567198 0.054(10) Uiso 1 1 calc GR
O11 O 0.43577(14) 0.33835(8) 0.32813(8) 0.0278(4) Uani 1 1 d .
O12 O 0.80317(14) 0.08655(7) 0.47763(9) 0.0315(4) Uani 1 1 d .
N5 N 0.55150(14) 0.26505(8) 0.63674(8) 0.0182(4) Uani 1 1 d .
N7 N 0.80949(15) 0.29121(8) 0.66586(9) 0.0199(4) Uani 1 1 d .
N6 N 0.73079(15) 0.40070(8) 0.58932(9) 0.0203(4) Uani 1 1 d .
N1 N 0.42460(14) 0.21757(8) 0.50145(9) 0.0195(4) Uani 1 1 d .
N2 N 0.72820(15) 0.17224(8) 0.62386(9) 0.0191(4) Uani 1 1 d .
O15 O 0.59277(17) 0.55420(8) 0.08604(10) 0.0391(5) Uani 1 1 d .
H15A H 0.539680 0.575839 0.068785 0.055(10) Uiso 1 1 d G
H15B H 0.640536 0.575897 0.107769 0.095(17) Uiso 1 1 d G
N8 N 0.91569(15) 0.36852(8) 0.51318(9) 0.0223(4) Uani 1 1 d .
N4 N 0.68702(15) 0.40778(8) 0.44160(9) 0.0214(4) Uani 1 1 d .
N3 N 0.87953(15) 0.26496(9) 0.40804(9) 0.0238(4) Uani 1 1 d .
O17 O 0.27862(18) 0.22285(10) 0.32301(12) 0.0430(5) Uani 1 1 d .
H17A H 0.349926 0.226486 0.334896 0.062(11) Uiso 1 1 d G
O18 O 0.1412(2) 0.29014(10) 0.21942(11) 0.0479(5) Uani 1 1 d .
H18A H 0.154962 0.325088 0.216684 0.088(16) Uiso 1 1 d G
H18B H 0.097182 0.279515 0.186091 0.088(16) Uiso 1 1 d G
C27 C 0.49564(17) 0.31354(9) 0.62031(10) 0.0173(4) Uani 1 1 d .
C38 C 0.90981(17) 0.30601(9) 0.64985(10) 0.0196(4) Uani 1 1 d .
O16 O 0.7536(2) 0.60838(11) 0.17594(14) 0.0556(6) Uani 1 1 d .
H16A H 0.730005 0.608164 0.212008 0.35(7) Uiso 1 1 d G
H16B H 0.735049 0.641393 0.160119 0.12(2) Uiso 1 1 d G
C18 C 0.68516(17) 0.38681(10) 0.38355(11) 0.0215(4) Uani 1 1 d .
C40 C 0.98561(17) 0.33241(10) 0.54936(10) 0.0208(4) Uani 1 1 d .
O25 O 0.7641(2) 0.52733(11) 0.00564(14) 0.0578(6) Uani 1 1 d .
H25A H 0.700204 0.527072 0.017987 0.15(3) Uiso 1 1 d G
H25B H 0.768985 0.495019 -0.010566 0.18(3) Uiso 1 1 d G
C5 C 0.46786(17) 0.17036(10) 0.53054(10) 0.0194(4) Uani 1 1 d .
C49 C 0.58882(18) 0.18562(10) 0.36207(10) 0.0205(4) Uani 1 1 d .
C7 C 0.66393(17) 0.13475(9) 0.58655(10) 0.0198(4) Uani 1 1 d .
C6 C 0.59285(17) 0.15873(9) 0.52568(10) 0.0180(4) Uani 1 1 d .
C26 C 0.39520(17) 0.32702(10) 0.64106(10) 0.0216(4) Uani 1 1 d .
H26 H 0.358313 0.361828 0.629741 0.026 Uiso 1 1 calc R
C4 C 0.40343(19) 0.13428(10) 0.56033(11) 0.0251(5) Uani 1 1 d .
H4 H 0.435925 0.100940 0.580010 0.030 Uiso 1 1 calc R
C28 C 0.54954(17) 0.35156(9) 0.57607(10) 0.0170(4) Uani 1 1 d .
C17 C 0.71114(17) 0.32335(10) 0.38041(10) 0.0200(4) Uani 1 1 d .
O22 O 0.0370(2) 0.50735(13) 0.18296(15) 0.0641(7) Uani 1 1 d .
H22A H -0.010062 0.523960 0.154675 0.100(18) Uiso 1 1 d G
H22B H 0.000446 0.502126 0.213098 0.14(3) Uiso 1 1 d G
C29 C 0.63429(18) 0.39345(9) 0.61280(10) 0.0186(4) Uani 1 1 d .
C16 C 0.83696(18) 0.31098(10) 0.37649(10) 0.0222(5) Uani 1 1 d .
C30 C 0.6129(2) 0.42342(10) 0.66478(11) 0.0243(5) Uani 1 1 d .
H30 H 0.544406 0.417461 0.680675 0.029 Uiso 1 1 calc R
C47 C 0.88455(19) 0.11518(11) 0.50503(11) 0.0253(5) Uani 1 1 d .
C34 C 0.79194(19) 0.30216(10) 0.72483(11) 0.0246(5) Uani 1 1 d .
H34 H 0.722139 0.290726 0.736398 0.029 Uiso 1 1 calc R
O20 O 0.3889(3) 0.40208(12) 0.21618(12) 0.0701(8) Uani 1 1 d .
H20A H 0.410773 0.391700 0.254167 0.078(14) Uiso 1 1 d G
H20B H 0.420970 0.433747 0.213615 0.092(17) Uiso 1 1 d G
C45 C 0.39704(18) 0.35021(10) 0.37656(11) 0.0223(4) Uani 1 1 d .
C39 C 0.92705(17) 0.28732(10) 0.58344(10) 0.0198(4) Uani 1 1 d .
C33 C 0.8078(2) 0.43824(10) 0.61757(12) 0.0263(5) Uani 1 1 d .
H33 H 0.876113 0.443332 0.601240 0.032 Uiso 1 1 calc R
O23 O 0.2466(2) 0.54821(15) 0.15240(13) 0.0674(7) Uani 1 1 d .
H23A H 0.236272 0.516562 0.132000 0.63(15) Uiso 1 1 d G
H23B H 0.192087 0.569821 0.133880 0.14(2) Uiso 1 1 d G
C11 C 0.8016(2) 0.15314(10) 0.67398(11) 0.0257(5) Uani 1 1 d .
H11 H 0.847427 0.179428 0.700193 0.031 Uiso 1 1 calc R
C35 C 0.8708(2) 0.32930(11) 0.76936(11) 0.0299(5) Uani 1 1 d .
H35 H 0.855446 0.336886 0.810449 0.036 Uiso 1 1 calc R
C25 C 0.34973(19) 0.28906(11) 0.67840(11) 0.0259(5) Uani 1 1 d .
H25 H 0.280433 0.297262 0.692546 0.031 Uiso 1 1 calc R
C37 C 0.99288(19) 0.33332(11) 0.69203(12) 0.0269(5) Uani 1 1 d .
H37 H 1.062675 0.343875 0.679818 0.032 Uiso 1 1 calc R
C50 C 0.5504(2) 0.15014(11) 0.30481(11) 0.0282(5) Uani 1 1 d .
H50A H 0.539558 0.173944 0.267047 0.042 Uiso 1 1 calc GR
H50B H 0.478484 0.131737 0.308562 0.042 Uiso 1 1 calc GR
H50C H 0.608039 0.121538 0.301356 0.042 Uiso 1 1 calc GR
C23 C 0.50702(19) 0.22883(10) 0.67382(11) 0.0230(5) Uani 1 1 d .
H23 H 0.546574 0.194863 0.685981 0.028 Uiso 1 1 calc R
C8 C 0.6682(2) 0.07766(10) 0.59986(11) 0.0260(5) Uani 1 1 d .
H8A H 0.620117 0.052131 0.573797 0.031 Uiso 1 1 calc R
C19 C 0.6564(2) 0.41985(11) 0.33003(12) 0.0281(5) Uani 1 1 d .
H19 H 0.655683 0.404259 0.289277 0.034 Uiso 1 1 calc R
C10 C 0.8126(2) 0.09676(11) 0.68860(12) 0.0292(5) Uani 1 1 d .
H10 H 0.866836 0.084412 0.723521 0.035 Uiso 1 1 calc R
C24 C 0.4056(2) 0.23907(10) 0.69504(12) 0.0269(5) Uani 1 1 d .
H24 H 0.375361 0.212302 0.720445 0.032 Uiso 1 1 calc R
C1 C 0.31478(18) 0.22969(11) 0.50164(12) 0.0256(5) Uani 1 1 d .
H1 H 0.283439 0.262736 0.480738 0.031 Uiso 1 1 calc R
C2 C 0.24570(19) 0.19577(12) 0.53121(13) 0.0308(5) Uani 1 1 d .
H2 H 0.168563 0.205636 0.530926 0.037 Uiso 1 1 calc R
C22 C 0.65945(19) 0.46204(10) 0.44760(12) 0.0273(5) Uani 1 1 d .
H22 H 0.660031 0.476666 0.488779 0.033 Uiso 1 1 calc R
C3 C 0.2904(2) 0.14749(12) 0.56105(13) 0.0314(6) Uani 1 1 d .
H3 H 0.244716 0.123632 0.581769 0.038 Uiso 1 1 calc R
C44 C 0.9611(2) 0.40934(11) 0.48245(12) 0.0285(5) Uani 1 1 d .
H44 H 0.911682 0.434840 0.457170 0.034 Uiso 1 1 calc R
C9 C 0.7437(2) 0.05840(11) 0.65178(12) 0.0306(5) Uani 1 1 d .
H9 H 0.748062 0.019499 0.661876 0.037 Uiso 1 1 calc R
C41 C 1.10322(19) 0.33615(11) 0.55471(12) 0.0271(5) Uani 1 1 d .
H41 H 1.151270 0.310065 0.579958 0.033 Uiso 1 1 calc R
C32 C 0.7911(2) 0.46957(11) 0.66937(12) 0.0311(5) Uani 1 1 d .
H32 H 0.846704 0.495811 0.688182 0.037 Uiso 1 1 calc R
C21 C 0.6303(2) 0.49741(11) 0.39655(13) 0.0345(6) Uani 1 1 d .
H21 H 0.611750 0.535648 0.402382 0.041 Uiso 1 1 calc R
C20 C 0.6289(2) 0.47586(12) 0.33666(13) 0.0339(6) Uani 1 1 d .
H20 H 0.609226 0.499155 0.300548 0.041 Uiso 1 1 calc R
C15 C 0.8997(2) 0.34332(13) 0.34175(12) 0.0323(6) Uani 1 1 d .
H15 H 0.867904 0.376160 0.320593 0.039 Uiso 1 1 calc R
C36 C 0.9726(2) 0.34503(12) 0.75236(12) 0.0320(6) Uani 1 1 d .
H36 H 1.028594 0.363801 0.781829 0.038 Uiso 1 1 calc R
O21 O 0.4659(3) 0.49996(14) 0.17432(18) 0.0836(10) Uani 1 1 d D
H21A H 0.527827 0.511932 0.162363 0.14(2) Uiso 1 1 d G
H21B H 0.418481 0.494912 0.139232 0.061(14) Uiso 1 1 d DG
C12 C 0.9866(2) 0.24918(12) 0.40423(12) 0.0311(6) Uani 1 1 d .
H12 H 1.016863 0.216394 0.426120 0.037 Uiso 1 1 calc R
C43 C 1.0774(2) 0.41584(12) 0.48606(13) 0.0344(6) Uani 1 1 d .
H43 H 1.107059 0.445308 0.463887 0.041 Uiso 1 1 calc R
O24 O -0.0854(3) 0.58080(17) 0.09841(15) 0.0794(9) Uani 1 1 d .
H24A H -0.130078 0.596248 0.120208 0.25(5) Uiso 1 1 d G
H24B H -0.128697 0.560959 0.071425 0.064(13) Uiso 1 1 d G
C31 C 0.6915(2) 0.46192(11) 0.69330(12) 0.0313(5) Uani 1 1 d .
H31 H 0.677745 0.482898 0.728811 0.038 Uiso 1 1 calc R
C14 C 1.0098(2) 0.32712(14) 0.33820(13) 0.0397(7) Uani 1 1 d .
H14 H 1.054683 0.348683 0.314541 0.048 Uiso 1 1 calc R
C42 C 1.1492(2) 0.37857(13) 0.52258(13) 0.0348(6) Uani 1 1 d .
H42 H 1.229177 0.381920 0.525686 0.042 Uiso 1 1 calc R
O3N O 0.9168(3) 0.52256(17) 0.37305(15) 0.0931(11) Uani 1 1 d .
C13 C 1.0536(2) 0.27905(14) 0.36963(13) 0.0394(7) Uani 1 1 d .
H13 H 1.128465 0.266826 0.367417 0.047 Uiso 1 1 calc R
C48 C 0.9838(2) 0.08635(12) 0.54515(15) 0.0393(6) Uani 1 1 d .
H48A H 1.049002 0.086523 0.523024 0.059 Uiso 1 1 calc GR
H48B H 0.963196 0.047460 0.553118 0.059 Uiso 1 1 calc GR
H48C H 1.003760 0.106299 0.585407 0.059 Uiso 1 1 calc GR
O2N O 0.7960(3) 0.57759(14) 0.31202(18) 0.0922(10) Uani 1 1 d .
N9 N 0.8714(3) 0.53588(15) 0.32046(15) 0.0601(8) Uani 1 1 d .
O19 O 0.1549(3) 0.40537(14) 0.2119(2) 0.0893(11) Uani 1 1 d D
H19A H 0.210540 0.410769 0.192862 0.10(2) Uiso 1 1 d G
C46 C 0.3133(3) 0.39771(14) 0.37494(14) 0.0477(8) Uani 1 1 d .
H46A H 0.255777 0.387789 0.400556 0.071 Uiso 1 1 calc GR
H46B H 0.276237 0.404418 0.331254 0.071 Uiso 1 1 calc GR
H46C H 0.353222 0.431815 0.391941 0.071 Uiso 1 1 calc GR
O1N O 0.8939(3) 0.51298(17) 0.27394(17) 0.1119(14) Uani 1 1 d .
H17B H 0.254(3) 0.2434(18) 0.295(2) 0.067(14) Uiso 1 1 d .
H19B H 0.124(4) 0.4375(14) 0.196(2) 0.11(2) Uiso 1 1 d D

loop_
_atom_site_aniso_label
_atom_site_aniso_U_11
_atom_site_aniso_U_22
_atom_site_aniso_U_33
_atom_site_aniso_U_23
_atom_site_aniso_U_13
_atom_site_aniso_U_12
Ni1 0.01433(12) 0.01863(14) 0.01589(13) -0.00073(10) 0.00226(9) 0.00206(10)
Ni3 0.01421(12) 0.01649(13) 0.01605(13) -0.00084(10) 0.00223(9) 0.00101(10)
Ni4 0.01478(12) 0.01798(14) 0.01772(13) -0.00009(11) 0.00328(10) 0.00015(10)
Ni2 0.01503(12) 0.02068(14) 0.01886(14) -0.00238(11) 0.00344(10) 0.00279(10)
O1 0.0140(6) 0.0161(7) 0.0181(7) -0.0011(6) 0.0022(5) 0.0003(5)
O2 0.0172(7) 0.0200(8) 0.0154(7) 0.0002(6) 0.0047(5) 0.0012(6)
O3 0.0145(6) 0.0169(7) 0.0149(7) -0.0017(6) 0.0037(5) 0.0012(5)
O4 0.0126(6) 0.0204(8) 0.0171(7) -0.0008(6) 0.0013(5) 0.0005(5)
O14 0.0210(7) 0.0257(8) 0.0200(8) -0.0040(6) 0.0027(6) 0.0026(6)
O6 0.0212(8) 0.0312(9) 0.0167(8) -0.0014(7) 0.0013(6) 0.0022(7)
O7 0.0225(7) 0.0230(8) 0.0184(8) -0.0002(7) 0.0011(6) 0.0080(6)
O13 0.0212(7) 0.0240(8) 0.0198(8) -0.0035(6) 0.0021(6) 0.0022(6)
O10 0.0217(7) 0.0230(9) 0.0303(9) -0.0028(7) 0.0009(6) 0.0059(6)
O5 0.0188(7) 0.0212(8) 0.0231(8) -0.0071(6) 0.0028(6) 0.0005(6)
O9 0.0230(7) 0.0250(8) 0.0190(8) 0.0015(6) 0.0004(6) 0.0067(6)
O8 0.0177(7) 0.0244(9) 0.0314(9) -0.0042(7) -0.0015(6) 0.0050(6)
O11 0.0264(8) 0.0335(10) 0.0234(8) 0.0026(7) 0.0038(7) 0.0066(7)
O12 0.0251(8) 0.0267(9) 0.0419(11) -0.0046(8) 0.0037(7) 0.0027(7)
N5 0.0178(8) 0.0198(9) 0.0170(9) -0.0012(7) 0.0032(7) 0.0001(7)
N7 0.0189(8) 0.0212(9) 0.0188(9) -0.0003(7) 0.0011(7) 0.0012(7)
N6 0.0212(9) 0.0178(9) 0.0211(9) 0.0003(7) 0.0018(7) -0.0002(7)
N1 0.0157(8) 0.0222(10) 0.0204(9) -0.0028(7) 0.0024(7) -0.0010(7)
N2 0.0195(8) 0.0194(9) 0.0191(9) -0.0012(7) 0.0047(7) 0.0023(7)
O15 0.0349(10) 0.0331(11) 0.0470(12) 0.0067(9) 0.0006(9) 0.0082(9)
N8 0.0186(8) 0.0255(10) 0.0228(10) -0.0003(8) 0.0035(7) -0.0010(7)
N4 0.0172(8) 0.0220(10) 0.0250(10) 0.0023(8) 0.0031(7) 0.0011(7)
N3 0.0180(8) 0.0333(11) 0.0205(9) -0.0044(8) 0.0042(7) 0.0032(8)
O17 0.0301(10) 0.0523(14) 0.0487(13) -0.0023(11) 0.0128(9) -0.0009(9)
O18 0.0506(13) 0.0463(14) 0.0465(13) -0.0032(11) 0.0075(11) -0.0019(10)
C27 0.0176(9) 0.0196(10) 0.0144(9) -0.0021(8) 0.0018(7) 0.0001(8)
C38 0.0183(9) 0.0176(10) 0.0220(11) 0.0012(8) 0.0007(8) 0.0020(8)
O16 0.0404(12) 0.0526(16) 0.0700(17) -0.0152(13) -0.0017(11) 0.0034(11)
C18 0.0174(9) 0.0247(12) 0.0232(11) 0.0020(9) 0.0062(8) -0.0006(8)
C40 0.0170(9) 0.0257(12) 0.0195(11) -0.0030(9) 0.0029(8) -0.0014(8)
O25 0.0680(16) 0.0377(13) 0.0727(17) 0.0059(12) 0.0261(14) 0.0052(11)
C5 0.0167(9) 0.0221(11) 0.0190(10) -0.0039(9) 0.0016(8) -0.0025(8)
C49 0.0236(10) 0.0215(11) 0.0165(10) 0.0017(8) 0.0038(8) 0.0002(8)
C7 0.0180(9) 0.0211(11) 0.0205(11) -0.0004(9) 0.0033(8) 0.0015(8)
C6 0.0159(9) 0.0171(10) 0.0207(10) -0.0026(8) 0.0020(8) -0.0006(7)
C26 0.0190(10) 0.0267(12) 0.0198(11) -0.0015(9) 0.0053(8) 0.0029(8)
C4 0.0229(10) 0.0239(12) 0.0285(12) 0.0002(10) 0.0045(9) -0.0023(9)
C28 0.0173(9) 0.0180(10) 0.0160(10) 0.0006(8) 0.0039(7) 0.0038(8)
C17 0.0177(9) 0.0267(12) 0.0164(10) 0.0005(9) 0.0053(8) 0.0008(8)
O22 0.0531(14) 0.0728(19) 0.0649(17) -0.0085(15) 0.0062(14) -0.0026(13)
C29 0.0229(10) 0.0156(10) 0.0166(10) 0.0017(8) 0.0011(8) 0.0035(8)
C16 0.0187(10) 0.0328(13) 0.0158(10) -0.0019(9) 0.0049(8) 0.0003(9)
C30 0.0295(11) 0.0233(12) 0.0198(11) 0.0012(9) 0.0038(9) 0.0045(9)
C47 0.0223(10) 0.0287(13) 0.0263(12) -0.0019(10) 0.0080(9) 0.0051(9)
C34 0.0238(10) 0.0290(13) 0.0210(11) 0.0000(9) 0.0042(9) 0.0025(9)
O20 0.100(2) 0.0556(17) 0.0469(15) 0.0203(12) -0.0075(14) -0.0108(15)
C45 0.0175(9) 0.0218(11) 0.0262(12) 0.0015(9) 0.0001(8) 0.0009(8)
C39 0.0135(9) 0.0226(11) 0.0224(11) -0.0006(9) 0.0005(8) 0.0014(8)
C33 0.0253(11) 0.0217(12) 0.0296(13) -0.0012(10) -0.0011(9) -0.0021(9)
O23 0.0553(15) 0.091(2) 0.0537(15) 0.0229(15) 0.0041(12) -0.0003(14)
C11 0.0300(11) 0.0240(12) 0.0215(11) -0.0017(9) -0.0003(9) 0.0042(9)
C35 0.0337(12) 0.0360(14) 0.0184(11) -0.0035(10) 0.0003(9) 0.0015(11)
C25 0.0205(10) 0.0338(13) 0.0252(12) -0.0011(10) 0.0091(9) -0.0001(9)
C37 0.0211(10) 0.0294(13) 0.0280(12) -0.0019(10) -0.0018(9) -0.0011(9)
C50 0.0284(11) 0.0317(13) 0.0236(12) -0.0089(10) 0.0022(9) 0.0015(10)
C23 0.0260(11) 0.0219(11) 0.0219(11) 0.0012(9) 0.0066(9) -0.0002(9)
C8 0.0305(12) 0.0203(11) 0.0266(12) -0.0004(9) 0.0030(9) 0.0002(9)
C19 0.0285(11) 0.0322(13) 0.0243(12) 0.0050(10) 0.0062(9) -0.0015(10)
C10 0.0381(13) 0.0260(13) 0.0221(12) 0.0031(10) 0.0010(10) 0.0104(10)
C24 0.0294(12) 0.0272(13) 0.0267(12) 0.0026(10) 0.0120(10) -0.0030(9)
C1 0.0172(10) 0.0302(13) 0.0288(12) -0.0018(10) 0.0023(9) 0.0025(9)
C2 0.0161(10) 0.0384(15) 0.0392(14) -0.0022(11) 0.0087(9) -0.0005(9)
C22 0.0262(11) 0.0234(12) 0.0315(13) -0.0007(10) 0.0033(9) 0.0008(9)
C3 0.0241(11) 0.0363(14) 0.0357(14) 0.0000(11) 0.0103(10) -0.0072(10)
C44 0.0239(11) 0.0332(14) 0.0282(13) 0.0035(10) 0.0041(9) -0.0044(10)
C9 0.0444(14) 0.0200(12) 0.0276(13) 0.0038(10) 0.0069(11) 0.0062(10)
C41 0.0177(10) 0.0370(14) 0.0264(12) -0.0011(10) 0.0031(9) -0.0011(9)
C32 0.0391(13) 0.0227(12) 0.0275(13) -0.0033(10) -0.0062(10) -0.0039(10)
C21 0.0367(13) 0.0223(13) 0.0427(16) 0.0060(11) 0.0017(11) 0.0025(10)
C20 0.0369(13) 0.0304(14) 0.0331(14) 0.0126(11) 0.0023(11) -0.0015(11)
C15 0.0273(12) 0.0492(17) 0.0224(12) 0.0045(11) 0.0094(9) -0.0006(11)
C36 0.0311(12) 0.0382(15) 0.0232(12) -0.0074(11) -0.0049(10) -0.0045(11)
O21 0.076(2) 0.067(2) 0.114(3) 0.043(2) 0.037(2) 0.0123(17)
C12 0.0213(11) 0.0451(16) 0.0275(13) -0.0049(11) 0.0059(9) 0.0074(10)
C43 0.0288(12) 0.0424(16) 0.0329(14) 0.0041(12) 0.0080(10) -0.0102(11)
O24 0.0617(17) 0.110(3) 0.0656(19) -0.0162(18) 0.0092(15) 0.0006(18)
C31 0.0467(15) 0.0241(13) 0.0215(12) -0.0056(10) 0.0014(10) 0.0043(11)
C14 0.0274(12) 0.066(2) 0.0291(13) 0.0042(14) 0.0145(10) -0.0037(13)
C42 0.0191(11) 0.0510(17) 0.0352(14) -0.0013(13) 0.0070(10) -0.0084(11)
O3N 0.0677(18) 0.141(3) 0.0628(19) 0.021(2) -0.0114(15) -0.0210(19)
C13 0.0205(11) 0.067(2) 0.0337(14) -0.0059(14) 0.0121(10) 0.0037(12)
C48 0.0299(13) 0.0344(15) 0.0511(17) 0.0076(13) -0.0002(12) 0.0068(11)
O2N 0.086(2) 0.066(2) 0.132(3) -0.006(2) 0.038(2) -0.0198(17)
N9 0.0602(18) 0.066(2) 0.0563(19) -0.0086(16) 0.0156(15) -0.0291(16)
O19 0.086(2) 0.0519(19) 0.117(3) 0.0136(18) -0.020(2) -0.0045(17)
C46 0.0564(18) 0.0526(19) 0.0355(15) 0.0143(14) 0.0121(13) 0.0340(15)
O1N 0.135(3) 0.126(3) 0.091(2) -0.069(2) 0.063(2) -0.046(3)

loop_
_atom_type_symbol
_atom_type_description
_atom_type_scat_dispersion_real
_atom_type_scat_dispersion_imag
_atom_type_scat_source
C C 0.0033 0.0016 'International Tables Vol C Tables 4.2.6.8 and 6.1.1.4'
H H 0.0000 0.0000 'International Tables Vol C Tables 4.2.6.8 and 6.1.1.4'
N N 0.0061 0.0033 'International Tables Vol C Tables 4.2.6.8 and 6.1.1.4'
Ni Ni 0.3393 1.1124 'International Tables Vol C Tables 4.2.6.8 and 6.1.1.4'
O O 0.0106 0.0060 'International Tables Vol C Tables 4.2.6.8 and 6.1.1.4'

loop_
_exptl_crystal_face_index_h
_exptl_crystal_face_index_k
_exptl_crystal_face_index_l
_exptl_crystal_face_perp_dist
0 -16 -26 0.0138
-17 0 6 0.1223
17 -1 -6 0.1396
0 -28 17 0.0238
-1 28 -16 0.0104
0 16 26 0.0147

loop_
_geom_angle_atom_site_label_1
_geom_angle_atom_site_label_2
_geom_angle_atom_site_label_3
_geom_angle
O1 Ni1 O2 84.97(6)
O1 Ni1 O3 79.79(6)
O1 Ni1 N1 78.08(6)
O2 Ni1 O3 75.88(5)
O13 Ni1 O1 93.93(6)
O13 Ni1 O2 91.31(6)
O13 Ni1 O3 166.10(6)
O13 Ni1 N1 92.28(7)
O9 Ni1 O1 164.76(6)
O9 Ni1 O2 101.43(6)
O9 Ni1 O3 88.30(6)
O9 Ni1 O13 99.69(6)
O9 Ni1 N1 94.47(7)
N1 Ni1 O2 162.87(7)
N1 Ni1 O3 98.46(6)
O1 Ni3 O3 80.22(6)
O1 Ni3 N5 106.83(6)
O4 Ni3 O1 80.61(6)
O4 Ni3 O3 82.86(6)
O4 Ni3 N5 156.56(7)
O4 Ni3 N7 78.80(7)
O4 Ni3 N2 106.18(6)
N5 Ni3 O3 76.77(6)
N7 Ni3 O1 156.56(6)
N7 Ni3 O3 108.04(7)
N7 Ni3 N5 96.49(7)
N2 Ni3 O1 78.22(7)
N2 Ni3 O3 154.79(6)
N2 Ni3 N5 97.16(7)
N2 Ni3 N7 96.89(7)
O2 Ni4 O4 80.77(6)
O2 Ni4 N6 156.23(6)
O2 Ni4 N8 108.88(7)
O3 Ni4 O2 79.70(6)
O3 Ni4 O4 83.44(6)
O3 Ni4 N6 78.60(7)
O3 Ni4 N8 157.81(7)
O3 Ni4 N4 106.84(6)
N6 Ni4 O4 106.15(7)
N6 Ni4 N8 94.85(7)
N8 Ni4 O4 78.02(7)
N4 Ni4 O2 78.26(7)
N4 Ni4 O4 154.42(7)
N4 Ni4 N6 98.91(8)
N4 Ni4 N8 95.08(7)
O1 Ni2 O4 76.90(5)
O2 Ni2 O1 85.08(6)
O2 Ni2 O4 79.67(6)
O2 Ni2 N3 78.38(7)
O14 Ni2 O1 91.22(6)
O14 Ni2 O2 93.20(6)
O14 Ni2 O4 166.55(6)
O14 Ni2 O10 101.81(7)
O14 Ni2 N3 92.18(7)
O10 Ni2 O1 99.23(6)
O10 Ni2 O2 164.23(6)
O10 Ni2 O4 86.52(6)
O10 Ni2 N3 96.09(7)
N3 Ni2 O1 163.27(7)
N3 Ni2 O4 97.47(7)
Ni1 O1 Ni3 102.45(6)
Ni1 O1 Ni2 91.92(6)
Ni3 O1 Ni2 102.15(6)
C6 O1 Ni1 115.31(11)
C6 O1 Ni3 109.22(12)
C6 O1 Ni2 131.56(12)
Ni4 O2 Ni1 102.44(6)
Ni2 O2 Ni1 91.33(6)
Ni2 O2 Ni4 102.18(6)
C17 O2 Ni1 132.56(12)
C17 O2 Ni4 108.91(13)
C17 O2 Ni2 114.94(12)
Ni3 O3 Ni1 96.67(6)
Ni4 O3 Ni1 101.87(6)
Ni4 O3 Ni3 95.18(5)
C28 O3 Ni1 129.91(12)
C28 O3 Ni3 110.38(12)
C28 O3 Ni4 116.05(12)
Ni3 O4 Ni4 95.11(6)
Ni3 O4 Ni2 100.19(6)
Ni4 O4 Ni2 96.69(6)
C39 O4 Ni3 116.50(13)
C39 O4 Ni4 109.60(13)
C39 O4 Ni2 131.51(13)
C49 O14 Ni2 127.59(14)
C17 O6 H6 109.5
C28 O7 H7 109.5
C49 O13 Ni1 126.23(14)
C47 O10 Ni2 131.28(15)
C6 O5 H5 109.5
C45 O9 Ni1 131.95(15)
C39 O8 H8 109.5
C27 N5 Ni3 114.07(14)
C23 N5 Ni3 127.41(15)
C23 N5 C27 118.39(18)
C38 N7 Ni3 115.34(14)
C34 N7 Ni3 126.05(15)
C34 N7 C38 118.61(19)
C29 N6 Ni4 114.86(14)
C29 N6 C33 118.5(2)
C33 N6 Ni4 126.62(16)
C5 N1 Ni1 115.30(13)
C1 N1 Ni1 126.32(16)
C1 N1 C5 118.4(2)
C7 N2 Ni3 112.61(14)
C11 N2 Ni3 128.75(16)
C11 N2 C7 118.6(2)
H15A O15 H15B 104.6
C40 N8 Ni4 113.24(15)
C44 N8 Ni4 127.90(16)
C44 N8 C40 118.85(19)
C18 N4 Ni4 112.76(15)
C18 N4 C22 118.8(2)
C22 N4 Ni4 128.29(17)
C16 N3 Ni2 115.66(14)
C16 N3 C12 118.5(2)
C12 N3 Ni2 125.77(18)
H17A O17 H17B 112.9
H18A O18 H18B 109.3
N5 C27 C26 122.0(2)
N5 C27 C28 115.19(17)
C26 C27 C28 122.81(19)
N7 C38 C39 115.24(18)
N7 C38 C37 121.5(2)
C37 C38 C39 123.1(2)
H16A O16 H16B 104.7
N4 C18 C17 115.66(19)
N4 C18 C19 121.6(2)
C19 C18 C17 122.7(2)
N8 C40 C39 115.66(18)
N8 C40 C41 121.6(2)
C41 C40 C39 122.8(2)
H25A O25 H25B 104.5
N1 C5 C6 114.73(18)
N1 C5 C4 122.3(2)
C4 C5 C6 122.9(2)
O14 C49 O13 126.3(2)
O14 C49 C50 116.8(2)
O13 C49 C50 116.88(19)
N2 C7 C6 115.76(19)
N2 C7 C8 121.9(2)
C8 C7 C6 122.2(2)
O1 C6 O5 113.13(17)
O1 C6 C5 108.58(17)
O1 C6 C7 107.66(16)
O5 C6 C5 104.69(16)
O5 C6 C7 108.81(17)
C5 C6 C7 114.09(17)
C27 C26 H26 120.5
C25 C26 C27 119.0(2)
C25 C26 H26 120.5
C5 C4 H4 120.5
C5 C4 C3 119.0(2)
C3 C4 H4 120.5
O3 C28 O7 112.17(16)
O3 C28 C27 107.70(17)
O3 C28 C29 109.51(16)
O7 C28 C27 110.00(16)
O7 C28 C29 105.59(17)
C27 C28 C29 111.93(17)
O2 C17 O6 114.01(18)
O2 C17 C18 107.79(17)
O2 C17 C16 107.93(17)
O6 C17 C18 109.34(18)
O6 C17 C16 104.78(17)
C18 C17 C16 113.10(18)
H22A O22 H22B 104.5
N6 C29 C28 114.89(18)
N6 C29 C30 121.6(2)
C30 C29 C28 123.43(19)
N3 C16 C17 114.52(19)
N3 C16 C15 122.3(2)
C15 C16 C17 123.1(2)
C29 C30 H30 120.2
C31 C30 C29 119.6(2)
C31 C30 H30 120.2
O10 C47 C48 116.5(2)
O12 C47 O10 123.8(2)
O12 C47 C48 119.6(2)
N7 C34 H34 118.5
N7 C34 C35 123.0(2)
C35 C34 H34 118.5
H20A O20 H20B 104.6
O9 C45 C46 115.5(2)
O11 C45 O9 124.9(2)
O11 C45 C46 119.5(2)
O4 C39 O8 111.91(18)
O4 C39 C38 109.01(16)
O4 C39 C40 108.28(17)
O8 C39 C38 105.30(17)
O8 C39 C40 109.75(17)
C40 C39 C38 112.62(18)
N6 C33 H33 118.7
N6 C33 C32 122.5(2)
C32 C33 H33 118.7
H23A O23 H23B 104.5
N2 C11 H11 118.9
N2 C11 C10 122.3(2)
C10 C11 H11 118.9
C34 C35 H35 121.0
C36 C35 C34 118.0(2)
C36 C35 H35 121.0
C26 C25 H25 120.2
C26 C25 C24 119.6(2)
C24 C25 H25 120.2
C38 C37 H37 120.5
C38 C37 C36 119.0(2)
C36 C37 H37 120.5
C49 C50 H50A 109.5
C49 C50 H50B 109.5
C49 C50 H50C 109.5
H50A C50 H50B 109.5
H50A C50 H50C 109.5
H50B C50 H50C 109.5
N5 C23 H23 118.7
N5 C23 C24 122.6(2)
C24 C23 H23 118.7
C7 C8 H8A 120.5
C9 C8 C7 119.0(2)
C9 C8 H8A 120.5
C18 C19 H19 120.4
C20 C19 C18 119.3(2)
C20 C19 H19 120.4
C11 C10 H10 120.4
C11 C10 C9 119.2(2)
C9 C10 H10 120.4
C25 C24 C23 118.5(2)
C25 C24 H24 120.8
C23 C24 H24 120.8
N1 C1 H1 118.8
N1 C1 C2 122.4(2)
C2 C1 H1 118.8
C1 C2 H2 120.5
C3 C2 C1 119.0(2)
C3 C2 H2 120.5
N4 C22 H22 118.6
N4 C22 C21 122.8(2)
C21 C22 H22 118.6
C4 C3 H3 120.5
C2 C3 C4 118.9(2)
C2 C3 H3 120.5
N8 C44 H44 118.7
N8 C44 C43 122.7(2)
C43 C44 H44 118.7
C8 C9 H9 120.5
C10 C9 C8 118.9(2)
C10 C9 H9 120.5
C40 C41 H41 120.5
C42 C41 C40 119.0(2)
C42 C41 H41 120.5
C33 C32 H32 120.7
C33 C32 C31 118.7(2)
C31 C32 H32 120.7
C22 C21 H21 120.8
C22 C21 C20 118.4(2)
C20 C21 H21 120.8
C19 C20 H20 120.4
C21 C20 C19 119.1(2)
C21 C20 H20 120.4
C16 C15 H15 120.5
C16 C15 C14 118.9(3)
C14 C15 H15 120.5
C35 C36 C37 119.7(2)
C35 C36 H36 120.1
C37 C36 H36 120.1
H21A O21 H21B 104.4
N3 C12 H12 118.9
N3 C12 C13 122.2(3)
C13 C12 H12 118.9
C44 C43 H43 120.7
C42 C43 C44 118.6(2)
C42 C43 H43 120.7
H24A O24 H24B 104.5
C30 C31 C32 119.0(2)
C30 C31 H31 120.5
C32 C31 H31 120.5
C15 C14 H14 120.5
C13 C14 C15 119.0(2)
C13 C14 H14 120.5
C41 C42 H42 120.3
C43 C42 C41 119.3(2)
C43 C42 H42 120.3
C12 C13 C14 118.9(2)
C12 C13 H13 120.5
C14 C13 H13 120.5
C47 C48 H48A 109.5
C47 C48 H48B 109.5
C47 C48 H48C 109.5
H48A C48 H48B 109.5
H48A C48 H48C 109.5
H48B C48 H48C 109.5
O3N N9 O2N 120.5(4)
O3N N9 O1N 121.8(4)
O1N N9 O2N 117.7(4)
H19A O19 H19B 88.9
C45 C46 H46A 109.5
C45 C46 H46B 109.5
C45 C46 H46C 109.5
H46A C46 H46B 109.5
H46A C46 H46C 109.5
H46B C46 H46C 109.5

loop_
_geom_bond_atom_site_label_1
_geom_bond_atom_site_label_2
_geom_bond_distance
Ni1 O1 2.0339(14)
Ni1 O2 2.1060(14)
Ni1 O3 2.1733(14)
Ni1 O13 2.0206(15)
Ni1 O9 2.0105(15)
Ni1 N1 2.0792(18)
Ni3 O1 2.0759(14)
Ni3 O3 2.1157(14)
Ni3 O4 2.0404(14)
Ni3 N5 2.0894(17)
Ni3 N7 2.0675(18)
Ni3 N2 2.0448(19)
Ni4 O2 2.0793(15)
Ni4 O3 2.0271(14)
Ni4 O4 2.1050(15)
Ni4 N6 2.0794(19)
Ni4 N8 2.0812(18)
Ni4 N4 2.0437(19)
Ni2 O1 2.0938(14)
Ni2 O2 2.0421(15)
Ni2 O4 2.1867(15)
Ni2 O14 2.0101(16)
Ni2 O10 2.0236(16)
Ni2 N3 2.059(2)
O1 C6 1.396(3)
O2 C17 1.390(3)
O3 C28 1.381(2)
O4 C39 1.387(2)
O14 C49 1.266(3)
O6 H6 0.8400
O6 C17 1.406(3)
O7 H7 0.8400
O7 C28 1.418(2)
O13 C49 1.268(3)
O10 C47 1.281(3)
O5 H5 0.8400
O5 C6 1.411(3)
O9 C45 1.274(3)
O8 H8 0.8400
O8 C39 1.417(3)
O11 C45 1.242(3)
O12 C47 1.249(3)
N5 C27 1.349(3)
N5 C23 1.344(3)
N7 C38 1.349(3)
N7 C34 1.345(3)
N6 C29 1.347(3)
N6 C33 1.350(3)
N1 C5 1.345(3)
N1 C1 1.344(3)
N2 C7 1.348(3)
N2 C11 1.346(3)
O15 H15A 0.8510
O15 H15B 0.8479
N8 C40 1.348(3)
N8 C44 1.341(3)
N4 C18 1.341(3)
N4 C22 1.344(3)
N3 C16 1.341(3)
N3 C12 1.349(3)
O17 H17A 0.8507
O17 H17B 0.80(4)
O18 H18A 0.8517
O18 H18B 0.8510
C27 C26 1.388(3)
C27 C28 1.532(3)
C38 C39 1.543(3)
C38 C37 1.386(3)
O16 H16A 0.8695
O16 H16B 0.8695
C18 C17 1.545(3)
C18 C19 1.387(3)
C40 C39 1.534(3)
C40 C41 1.393(3)
O25 H25A 0.8499
O25 H25B 0.8502
C5 C6 1.540(3)
C5 C4 1.382(3)
C49 C50 1.498(3)
C7 C6 1.542(3)
C7 C8 1.387(3)
C26 H26 0.9500
C26 C25 1.380(3)
C4 H4 0.9500
C4 C3 1.389(3)
C28 C29 1.539(3)
C17 C16 1.548(3)
O22 H22A 0.8511
O22 H22B 0.8500
C29 C30 1.386(3)
C16 C15 1.380(3)
C30 H30 0.9500
C30 C31 1.378(4)
C47 C48 1.506(3)
C34 H34 0.9500
C34 C35 1.383(3)
O20 H20A 0.8504
O20 H20B 0.8514
C45 C46 1.506(3)
C33 H33 0.9500
C33 C32 1.383(4)
O23 H23A 0.8695
O23 H23B 0.8706
C11 H11 0.9500
C11 C10 1.379(3)
C35 H35 0.9500
C35 C36 1.380(4)
C25 H25 0.9500
C25 C24 1.381(4)
C37 H37 0.9500
C37 C36 1.388(4)
C50 H50A 0.9800
C50 H50B 0.9800
C50 H50C 0.9800
C23 H23 0.9500
C23 C24 1.387(3)
C8 H8A 0.9500
C8 C9 1.387(3)
C19 H19 0.9500
C19 C20 1.386(4)
C10 H10 0.9500
C10 C9 1.383(4)
C24 H24 0.9500
C1 H1 0.9500
C1 C2 1.384(3)
C2 H2 0.9500
C2 C3 1.378(4)
C22 H22 0.9500
C22 C21 1.379(4)
C3 H3 0.9500
C44 H44 0.9500
C44 C43 1.386(3)
C9 H9 0.9500
C41 H41 0.9500
C41 C42 1.388(4)
C32 H32 0.9500
C32 C31 1.386(4)
C21 H21 0.9500
C21 C20 1.383(4)
C20 H20 0.9500
C15 H15 0.9500
C15 C14 1.386(4)
C36 H36 0.9500
O21 H21A 0.8714
O21 H21B 0.8707
C12 H12 0.9500
C12 C13 1.380(4)
C43 H43 0.9500
C43 C42 1.381(4)
O24 H24A 0.8517
O24 H24B 0.8508
C31 H31 0.9500
C14 H14 0.9500
C14 C13 1.384(4)
C42 H42 0.9500
O3N N9 1.209(4)
C13 H13 0.9500
C48 H48A 0.9800
C48 H48B 0.9800
C48 H48C 0.9800
O2N N9 1.331(5)
N9 O1N 1.209(4)
O19 H19A 0.8486
O19 H19B 0.893(19)
C46 H46A 0.9800
C46 H46B 0.9800
C46 H46C 0.9800

loop_
_exptl_oxdiff_crystal_face_indexfrac_h
_exptl_oxdiff_crystal_face_indexfrac_k
_exptl_oxdiff_crystal_face_indexfrac_l
_exptl_oxdiff_crystal_face_x
_exptl_oxdiff_crystal_face_y
_exptl_oxdiff_crystal_face_z
-0.0006 -15.9918 -25.9901 0.5106 0.8124 0.2531
-16.9946 -0.0009 5.9973 0.1347 0.1945 -0.9812
16.9946 -0.9987 -5.9973 -0.1051 -0.1967 0.9848
-0.0003 -27.9903 16.9922 0.8009 -0.6147 -0.0267
-0.9993 27.9902 -15.9926 -0.7939 0.6051 -0.0359
0.0006 15.9918 25.9901 -0.5106 -0.8124 -0.2531
